data_7056062
loop_
_publ_author_name
'Dudkin, Semyon V.'
'Belov, Alexander S.'
'Nelyubina, Yulia V.'
'Savchuk, Anastasia V.'
'Pavlov, Alexander A.'
'Novikov, Valentin V.'
'Voloshin, Yan Z.'

_publ_section_title
;
 Synthesis, X-ray structure and electrochemical properties of hybrid
 binuclear metallophthalocyaninate-capped tris-pyridineoximates
;
_journal_issue 9
_journal_name_full 'New J. Chem.'
_journal_page_first 3251
_journal_paper_doi 10.1039/C7NJ00131B
_journal_volume 41
_journal_year 2017
_chemical_formula_moiety 'C27 H36 N6 Ni O3 Sb, Cl O4'
_chemical_formula_sum 'C27 H36 Cl N6 Ni O7 Sb'
_chemical_formula_weight 772.53
_space_group_crystal_system trigonal
_space_group_IT_number 148
_space_group_name_Hall '-R 3'
_space_group_name_H-M_alt 'R -3 :H'
_symmetry_space_group_name_Hall '-R 3'
_symmetry_space_group_name_H-M 'R -3 :H'
_atom_sites_solution_hydrogens geom
_audit_creation_method SHELXL-2014/6
_audit_update_record
;
2016-11-15 deposited with the CCDC.
2017-03-06 downloaded from the CCDC.
;
_cell_angle_alpha 90
_cell_angle_beta 90
_cell_angle_gamma 120
_cell_formula_units_Z 6
_cell_length_a 12.9295(6)
_cell_length_b 12.9295(6)
_cell_length_c 31.955(3)
_cell_measurement_reflns_used 1235
_cell_measurement_temperature 120(2)
_cell_measurement_theta_max 30
_cell_measurement_theta_min 3
_cell_volume 4626.3(5)
_computing_cell_refinement 'APEX2 (Bruker, 2005)'
_computing_data_collection 'APEX2 (Bruker, 2005)'
_computing_data_reduction 'APEX2 (Bruker, 2005)'
_computing_molecular_graphics 'SHELXL-2014/6 (Sheldrick, 2014)'
_computing_publication_material 'SHELXL-2014/6 (Sheldrick, 2014)'
_computing_structure_refinement 'SHELXL-2014/6 (Sheldrick, 2014)'
_computing_structure_solution 'APEX2 (Bruker, 2005)'
_diffrn_ambient_temperature 120(2)
_diffrn_measured_fraction_theta_full 1.000
_diffrn_measured_fraction_theta_max 1.000
_diffrn_measurement_device_type 'Bruker APEX2 DUO CCD area detector'
_diffrn_measurement_method 'phi and omega scans'
_diffrn_radiation_type MoK\a
_diffrn_radiation_wavelength 0.71073
_diffrn_reflns_av_R_equivalents 0.0518
_diffrn_reflns_av_unetI/netI 0.0289
_diffrn_reflns_Laue_measured_fraction_full 1.000
_diffrn_reflns_Laue_measured_fraction_max 1.000
_diffrn_reflns_limit_h_max 17
_diffrn_reflns_limit_h_min -17
_diffrn_reflns_limit_k_max 17
_diffrn_reflns_limit_k_min -17
_diffrn_reflns_limit_l_max 43
_diffrn_reflns_limit_l_min -43
_diffrn_reflns_number 19347
_diffrn_reflns_point_group_measured_fraction_full 1.000
_diffrn_reflns_point_group_measured_fraction_max 1.000
_diffrn_reflns_theta_full 25.242
_diffrn_reflns_theta_max 28.972
_diffrn_reflns_theta_min 1.912
_exptl_absorpt_coefficient_mu 1.627
_exptl_absorpt_correction_T_max 0.4330
_exptl_absorpt_correction_T_min 0.3396
_exptl_absorpt_correction_type multi-scan
_exptl_absorpt_process_details 'APEX2 (Bruker, 2005)'
_exptl_crystal_colour orange
_exptl_crystal_density_diffrn 1.664
_exptl_crystal_description needle
_exptl_crystal_F_000 2352
_exptl_crystal_size_max 0.250
_exptl_crystal_size_mid 0.050
_exptl_crystal_size_min 0.050
_refine_diff_density_max 1.764
_refine_diff_density_min -1.246
_refine_diff_density_rms 0.114
_refine_ls_extinction_method none
_refine_ls_goodness_of_fit_ref 1.015
_refine_ls_hydrogen_treatment constr
_refine_ls_matrix_type full
_refine_ls_number_parameters 145
_refine_ls_number_reflns 2743
_refine_ls_number_restraints 6
_refine_ls_restrained_S_all 1.055
_refine_ls_R_factor_all 0.0467
_refine_ls_R_factor_gt 0.0377
_refine_ls_shift/su_max 0.001
_refine_ls_shift/su_mean 0.000
_refine_ls_structure_factor_coef Fsqd
_refine_ls_weighting_details 'w=1/[\s^2^(Fo^2^)+(0.0950P)^2^+1.5000P] where P=(Fo^2^+2Fc^2^)/3'
_refine_ls_weighting_scheme calc
_refine_ls_wR_factor_gt 0.1185
_refine_ls_wR_factor_ref 0.1279
_reflns_Friedel_coverage 0.000
_reflns_number_gt 2327
_reflns_number_total 2743
_reflns_threshold_expression 'I > 2\s(I)'
_cod_data_source_file c7nj00131b2.cif
_cod_data_source_block sb
_cod_depositor_comments 'Adding full bibliography for 7056058--7056062.cif.'
_cod_original_cell_volume 4626.3(6)
_cod_database_code 7056062
_shelx_space_group_comment
;
The symmetry employed for this shelxl refinement is uniquely defined
by the following loop, which should always be used as a source of
symmetry information in preference to the above space-group names.
They are only intended as comments.
;
_shelx_estimated_absorpt_t_min 0.686
_shelx_estimated_absorpt_t_max 0.923
_shelxl_version_number 2014/6

loop_
_space_group_symop_operation_xyz
'x, y, z'
'-y, x-y, z'
'-x+y, -x, z'
'x+2/3, y+1/3, z+1/3'
'-y+2/3, x-y+1/3, z+1/3'
'-x+y+2/3, -x+1/3, z+1/3'
'x+1/3, y+2/3, z+2/3'
'-y+1/3, x-y+2/3, z+2/3'
'-x+y+1/3, -x+2/3, z+2/3'
'-x, -y, -z'
'y, -x+y, -z'
'x-y, x, -z'
'-x+2/3, -y+1/3, -z+1/3'
'y+2/3, -x+y+1/3, -z+1/3'
'x-y+2/3, x+1/3, -z+1/3'
'-x+1/3, -y+2/3, -z+2/3'
'y+1/3, -x+y+2/3, -z+2/3'
'x-y+1/3, x+2/3, -z+2/3'

loop_
_atom_site_label
_atom_site_type_symbol
_atom_site_fract_x
_atom_site_fract_y
_atom_site_fract_z
_atom_site_U_iso_or_equiv
_atom_site_adp_type
_atom_site_occupancy
_atom_site_site_symmetry_order
_atom_site_calc_flag
_atom_site_refinement_flags_posn
_atom_site_refinement_flags_adp
_atom_site_refinement_flags_occupancy
_atom_site_disorder_assembly
_atom_site_disorder_group
Ni1 Ni 0.6667 0.3333 0.02607(2) 0.01494(16) Uani 1 3 d S T P . .
Sb1 Sb 0.6667 0.3333 0.14484(2) 0.01826(14) Uani 1 3 d S T P . .
O1 O 0.73228(19) 0.24919(18) 0.10312(6) 0.0199(4) Uani 1 1 d . . . . .
N1 N 0.7639(2) 0.2870(2) 0.06322(7) 0.0172(5) Uani 1 1 d . . . . .
N2 N 0.8186(2) 0.3797(2) -0.01087(8) 0.0197(5) Uani 1 1 d . . . . .
C1 C 0.9303(3) 0.2458(3) 0.07012(10) 0.0288(7) Uani 1 1 d . . . . .
H1A H 1.0126 0.3123 0.0721 0.043 Uiso 1 1 calc R U . . .
H1B H 0.9291 0.1798 0.0547 0.043 Uiso 1 1 calc R U . . .
H1C H 0.8983 0.2188 0.0983 0.043 Uiso 1 1 calc R U . . .
C2 C 0.8555(2) 0.2863(3) 0.04771(9) 0.0196(5) Uani 1 1 d . . . . .
C3 C 0.8829(2) 0.3309(3) 0.00434(9) 0.0197(6) Uani 1 1 d . . . . .
C4 C 0.9698(3) 0.3253(3) -0.01954(10) 0.0280(7) Uani 1 1 d . . . . .
H4A H 1.0146 0.2919 -0.0083 0.034 Uiso 1 1 calc R U . . .
C5 C 0.9899(3) 0.3691(3) -0.05999(10) 0.0316(7) Uani 1 1 d . . . . .
H5A H 1.0482 0.3651 -0.0769 0.038 Uiso 1 1 calc R U . . .
C6 C 0.9249(3) 0.4186(3) -0.07566(10) 0.0295(7) Uani 1 1 d . . . . .
H6A H 0.9375 0.4491 -0.1034 0.035 Uiso 1 1 calc R U . . .
C7 C 0.8409(3) 0.4226(3) -0.04987(9) 0.0241(6) Uani 1 1 d . . . . .
H7A H 0.7968 0.4576 -0.0605 0.029 Uiso 1 1 calc R U . . .
C8 C 0.8355(3) 0.4283(3) 0.17671(12) 0.0366(8) Uani 1 1 d . . . . .
H8A H 0.8784 0.5107 0.1655 0.044 Uiso 1 1 calc R U . . .
H8B H 0.8191 0.4340 0.2066 0.044 Uiso 1 1 calc R U . . .
C9 C 0.9180(4) 0.3791(4) 0.17436(15) 0.0515(11) Uani 1 1 d . . . . .
H9A H 0.9840 0.4218 0.1941 0.077 Uiso 1 1 calc R U . . .
H9B H 0.9499 0.3891 0.1459 0.077 Uiso 1 1 calc R U . . .
H9C H 0.8743 0.2940 0.1815 0.077 Uiso 1 1 calc R U . . .
Cl1 Cl 0.0000 0.0000 0.0000 0.0328(4) Uani 1 6 d DS T P . .
Cl2 Cl 0.3333 0.6667 0.1667 0.0711(9) Uani 1 6 d DS T P . .
O1S O 0.0798(6) 0.1181(5) 0.0134(3) 0.0579(19) Uani 0.5 1 d D . P A 1
O2S O 0.0000 0.0000 0.0460(3) 0.085(5) Uani 0.5 3 d DS T P A 1
O3S O 0.3333 0.6667 0.1234(3) 0.098(6) Uani 0.5 3 d DS T P B 1
O4S O 0.2989(8) 0.7466(8) 0.1457(3) 0.076(2) Uani 0.5 1 d D . P B 1

loop_
_atom_site_aniso_label
_atom_site_aniso_U_11
_atom_site_aniso_U_22
_atom_site_aniso_U_33
_atom_site_aniso_U_23
_atom_site_aniso_U_13
_atom_site_aniso_U_12
Ni1 0.0161(2) 0.0161(2) 0.0126(3) 0.000 0.000 0.00807(11)
Sb1 0.02115(16) 0.02115(16) 0.01249(19) 0.000 0.000 0.01057(8)
O1 0.0262(10) 0.0211(10) 0.0146(9) 0.0004(7) -0.0004(8) 0.0134(8)
N1 0.0199(11) 0.0164(11) 0.0147(11) -0.0010(8) -0.0019(8) 0.0086(9)
N2 0.0180(11) 0.0207(12) 0.0184(11) -0.0008(9) 0.0019(9) 0.0081(9)
C1 0.0250(15) 0.0404(18) 0.0281(16) -0.0020(13) -0.0038(12) 0.0218(14)
C2 0.0174(13) 0.0203(13) 0.0207(13) -0.0047(10) -0.0040(10) 0.0092(11)
C3 0.0157(12) 0.0215(13) 0.0196(13) -0.0053(10) -0.0031(10) 0.0076(11)
C4 0.0185(14) 0.0384(18) 0.0270(16) -0.0064(13) -0.0002(11) 0.0142(13)
C5 0.0186(14) 0.0435(19) 0.0273(16) -0.0072(14) 0.0048(12) 0.0115(14)
C6 0.0227(15) 0.0328(17) 0.0204(15) -0.0032(12) 0.0050(11) 0.0045(13)
C7 0.0226(14) 0.0255(15) 0.0198(13) -0.0001(11) 0.0024(11) 0.0087(12)
C8 0.0376(19) 0.0358(19) 0.0361(19) -0.0151(15) -0.0154(15) 0.0181(16)
C9 0.043(2) 0.052(3) 0.054(3) 0.000(2) -0.0154(19) 0.019(2)
Cl1 0.0240(6) 0.0240(6) 0.0505(13) 0.000 0.000 0.0120(3)
Cl2 0.0743(14) 0.0743(14) 0.065(2) 0.000 0.000 0.0371(7)
O1S 0.039(3) 0.027(3) 0.092(6) -0.012(3) -0.010(3) 0.005(3)
O2S 0.108(8) 0.108(8) 0.039(7) 0.000 0.000 0.054(4)
O3S 0.124(10) 0.124(10) 0.047(9) 0.000 0.000 0.062(5)
O4S 0.079(6) 0.086(6) 0.058(5) 0.015(4) -0.005(4) 0.038(5)

loop_
_atom_type_symbol
_atom_type_description
_atom_type_scat_dispersion_real
_atom_type_scat_dispersion_imag
_atom_type_scat_source
C C 0.0033 0.0016 'International Tables Vol C Tables 4.2.6.8 and 6.1.1.4'
H H 0.0000 0.0000 'International Tables Vol C Tables 4.2.6.8 and 6.1.1.4'
N N 0.0061 0.0033 'International Tables Vol C Tables 4.2.6.8 and 6.1.1.4'
O O 0.0106 0.0060 'International Tables Vol C Tables 4.2.6.8 and 6.1.1.4'
Cl Cl 0.1484 0.1585 'International Tables Vol C Tables 4.2.6.8 and 6.1.1.4'
Ni Ni 0.3393 1.1124 'International Tables Vol C Tables 4.2.6.8 and 6.1.1.4'
Sb Sb -0.5866 1.5461 'International Tables Vol C Tables 4.2.6.8 and 6.1.1.4'

loop_
_geom_angle_atom_site_label_1
_geom_angle_atom_site_label_2
_geom_angle_atom_site_label_3
_geom_angle
_geom_angle_site_symmetry_1
_geom_angle_site_symmetry_3
N1 Ni1 N1 89.10(9) . 3_665
N1 Ni1 N1 89.10(9) . 2_655
N1 Ni1 N1 89.10(9) 3_665 2_655
N1 Ni1 N2 105.14(9) . 3_665
N1 Ni1 N2 77.53(10) 3_665 3_665
N1 Ni1 N2 160.11(10) 2_655 3_665
N1 Ni1 N2 160.11(10) . 2_655
N1 Ni1 N2 105.15(9) 3_665 2_655
N1 Ni1 N2 77.53(10) 2_655 2_655
N2 Ni1 N2 91.66(9) 3_665 2_655
N1 Ni1 N2 77.53(10) . .
N1 Ni1 N2 160.11(10) 3_665 .
N1 Ni1 N2 105.15(9) 2_655 .
N2 Ni1 N2 91.66(9) 3_665 .
N2 Ni1 N2 91.66(9) 2_655 .
O1 Sb1 O1 85.46(8) . 3_665
O1 Sb1 O1 85.46(8) . 2_655
O1 Sb1 O1 85.46(8) 3_665 2_655
O1 Sb1 C8 82.37(12) . 3_665
O1 Sb1 C8 92.17(11) 3_665 3_665
O1 Sb1 C8 167.75(13) 2_655 3_665
O1 Sb1 C8 92.17(11) . .
O1 Sb1 C8 167.74(13) 3_665 .
O1 Sb1 C8 82.37(12) 2_655 .
C8 Sb1 C8 99.44(14) 3_665 .
O1 Sb1 C8 167.74(13) . 2_655
O1 Sb1 C8 82.37(12) 3_665 2_655
O1 Sb1 C8 92.17(11) 2_655 2_655
C8 Sb1 C8 99.44(14) 3_665 2_655
C8 Sb1 C8 99.44(14) . 2_655
N1 O1 Sb1 121.77(15) . .
C2 N1 O1 118.2(2) . .
C2 N1 Ni1 119.03(19) . .
O1 N1 Ni1 122.64(17) . .
C7 N2 C3 118.1(3) . .
C7 N2 Ni1 128.2(2) . .
C3 N2 Ni1 111.55(18) . .
C2 C1 H1A 109.5 . .
C2 C1 H1B 109.5 . .
H1A C1 H1B 109.5 . .
C2 C1 H1C 109.5 . .
H1A C1 H1C 109.5 . .
H1B C1 H1C 109.5 . .
N1 C2 C3 113.7(2) . .
N1 C2 C1 125.3(3) . .
C3 C2 C1 121.1(3) . .
N2 C3 C4 121.7(3) . .
N2 C3 C2 115.7(2) . .
C4 C3 C2 122.6(3) . .
C5 C4 C3 118.9(3) . .
C5 C4 H4A 120.5 . .
C3 C4 H4A 120.5 . .
C6 C5 C4 119.7(3) . .
C6 C5 H5A 120.1 . .
C4 C5 H5A 120.1 . .
C5 C6 C7 118.2(3) . .
C5 C6 H6A 120.9 . .
C7 C6 H6A 120.9 . .
N2 C7 C6 123.4(3) . .
N2 C7 H7A 118.3 . .
C6 C7 H7A 118.3 . .
C9 C8 Sb1 118.1(3) . .
C9 C8 H8A 107.8 . .
Sb1 C8 H8A 107.8 . .
C9 C8 H8B 107.8 . .
Sb1 C8 H8B 107.8 . .
H8A C8 H8B 107.1 . .
C8 C9 H9A 109.5 . .
C8 C9 H9B 109.5 . .
H9A C9 H9B 109.5 . .
C8 C9 H9C 109.5 . .
H9A C9 H9C 109.5 . .
H9B C9 H9C 109.5 . .
O1S Cl1 O1S 180.0 . 10
O1S Cl1 O1S 68.8(3) . 11
O1S Cl1 O1S 111.2(3) 10 11
O1S Cl1 O1S 111.2(3) . 2
O1S Cl1 O1S 68.8(3) 10 2
O1S Cl1 O1S 180.0(8) 11 2
O1S Cl1 O1S 68.8(3) . 12
O1S Cl1 O1S 111.2(3) 10 12
O1S Cl1 O1S 111.2(3) 11 12
O1S Cl1 O1S 68.8(3) 2 12
O1S Cl1 O1S 111.2(3) . 3
O1S Cl1 O1S 68.8(3) 10 3
O1S Cl1 O1S 68.8(3) 11 3
O1S Cl1 O1S 111.2(3) 2 3
O1S Cl1 O1S 180.0(7) 12 3
O1S Cl1 O2S 107.6(3) . 10
O1S Cl1 O2S 72.4(3) 10 10
O1S Cl1 O2S 72.4(3) 11 10
O1S Cl1 O2S 107.6(3) 2 10
O1S Cl1 O2S 72.4(3) 12 10
O1S Cl1 O2S 107.6(3) 3 10
O1S Cl1 O2S 72.4(3) . .
O1S Cl1 O2S 107.6(3) 10 .
O1S Cl1 O2S 107.6(3) 11 .
O1S Cl1 O2S 72.4(3) 2 .
O1S Cl1 O2S 107.6(3) 12 .
O1S Cl1 O2S 72.4(3) 3 .
O2S Cl1 O2S 180.0 10 .
O3S Cl2 O3S 180.0 . 13_565
O3S Cl2 O4S 62.9(4) . 3_565
O3S Cl2 O4S 117.1(4) 13_565 3_565
O3S Cl2 O4S 62.9(4) . 2_665
O3S Cl2 O4S 117.1(4) 13_565 2_665
O4S Cl2 O4S 100.9(4) 3_565 2_665
O3S Cl2 O4S 117.1(4) . 15
O3S Cl2 O4S 62.9(4) 13_565 15
O4S Cl2 O4S 180.0 3_565 15
O4S Cl2 O4S 79.1(4) 2_665 15
O3S Cl2 O4S 117.1(4) . 14_455
O3S Cl2 O4S 62.9(4) 13_565 14_455
O4S Cl2 O4S 79.1(4) 3_565 14_455
O4S Cl2 O4S 180.0 2_665 14_455
O4S Cl2 O4S 100.9(4) 15 14_455
O3S Cl2 O4S 62.9(4) . .
O3S Cl2 O4S 117.1(4) 13_565 .
O4S Cl2 O4S 100.9(4) 3_565 .
O4S Cl2 O4S 100.9(4) 2_665 .
O4S Cl2 O4S 79.1(4) 15 .
O4S Cl2 O4S 79.1(4) 14_455 .
O3S Cl2 O4S 117.1(4) . 13_565
O3S Cl2 O4S 62.9(4) 13_565 13_565
O4S Cl2 O4S 79.1(4) 3_565 13_565
O4S Cl2 O4S 79.1(4) 2_665 13_565
O4S Cl2 O4S 100.9(4) 15 13_565
O4S Cl2 O4S 100.9(4) 14_455 13_565
O4S Cl2 O4S 180.0(6) . 13_565
Cl1 O1S O1S 55.62(16) . 11
Cl1 O1S O1S 55.62(16) . 12
O1S O1S O1S 93.9(7) 11 12
Cl1 O1S O2S 55.2(3) . .
O1S O1S O2S 89.6(3) 11 .
O1S O1S O2S 89.6(3) 12 .
Cl1 O2S O1S 52.4(3) . 2
Cl1 O2S O1S 52.4(3) . 3
O1S O2S O1S 86.7(4) 2 3
Cl1 O2S O1S 52.4(3) . .
O1S O2S O1S 86.7(4) 2 .
O1S O2S O1S 86.7(4) 3 .
Cl2 O3S O4S 61.5(3) . .
Cl2 O3S O4S 61.5(3) . 3_565
O4S O3S O4S 99.1(4) . 3_565
Cl2 O3S O4S 61.5(3) . 2_665
O4S O3S O4S 99.1(4) . 2_665
O4S O3S O4S 99.1(4) 3_565 2_665
Cl2 O4S O3S 55.6(3) . .

loop_
_geom_bond_atom_site_label_1
_geom_bond_atom_site_label_2
_geom_bond_distance
_geom_bond_site_symmetry_2
Ni1 N1 2.025(2) .
Ni1 N1 2.025(2) 3_665
Ni1 N1 2.025(2) 2_655
Ni1 N2 2.106(2) 3_665
Ni1 N2 2.106(2) 2_655
Ni1 N2 2.106(2) .
Sb1 O1 2.146(2) .
Sb1 O1 2.146(2) 3_665
Sb1 O1 2.146(2) 2_655
Sb1 C8 2.152(3) 3_665
Sb1 C8 2.152(3) .
Sb1 C8 2.152(3) 2_655
O1 N1 1.353(3) .
N1 C2 1.288(4) .
N2 C7 1.336(4) .
N2 C3 1.360(4) .
C1 C2 1.493(4) .
C1 H1A 0.9800 .
C1 H1B 0.9800 .
C1 H1C 0.9800 .
C2 C3 1.475(4) .
C3 C4 1.389(4) .
C4 C5 1.383(5) .
C4 H4A 0.9500 .
C5 C6 1.380(5) .
C5 H5A 0.9500 .
C6 C7 1.385(4) .
C6 H6A 0.9500 .
C7 H7A 0.9500 .
C8 C9 1.492(6) .
C8 H8A 0.9900 .
C8 H8B 0.9900 .
C9 H9A 0.9800 .
C9 H9B 0.9800 .
C9 H9C 0.9800 .
Cl1 O1S 1.416(5) .
Cl1 O1S 1.417(5) 10
Cl1 O1S 1.417(5) 11
Cl1 O1S 1.417(5) 2
Cl1 O1S 1.417(5) 12
Cl1 O1S 1.417(5) 3
Cl1 O2S 1.468(9) 10
Cl1 O2S 1.469(9) .
Cl2 O3S 1.384(9) .
Cl2 O3S 1.384(9) 13_565
Cl2 O4S 1.475(7) 3_565
Cl2 O4S 1.475(7) 2_665
Cl2 O4S 1.475(7) 15
Cl2 O4S 1.475(7) 14_455
Cl2 O4S 1.475(7) .
Cl2 O4S 1.475(7) 13_565
O1S O1S 1.600(9) 11
O1S O1S 1.600(9) 12
O1S O2S 1.704(9) .
O2S O1S 1.704(9) 2
O2S O1S 1.704(9) 3
O3S O4S 1.494(11) .
O3S O4S 1.494(11) 3_565
O3S O4S 1.494(11) 2_665

loop_
_geom_torsion_atom_site_label_1
_geom_torsion_atom_site_label_2
_geom_torsion_atom_site_label_3
_geom_torsion_atom_site_label_4
_geom_torsion
_geom_torsion_site_symmetry_1
_geom_torsion_site_symmetry_4
Sb1 O1 N1 C2 142.2(2) . .
Sb1 O1 N1 Ni1 -42.2(3) . .
O1 N1 C2 C3 -179.1(2) . .
Ni1 N1 C2 C3 5.0(3) . .
O1 N1 C2 C1 0.6(4) . .
Ni1 N1 C2 C1 -175.3(2) . .
C7 N2 C3 C4 0.1(4) . .
Ni1 N2 C3 C4 164.7(2) . .
C7 N2 C3 C2 179.3(3) . .
Ni1 N2 C3 C2 -16.1(3) . .
N1 C2 C3 N2 8.0(4) . .
C1 C2 C3 N2 -171.7(3) . .
N1 C2 C3 C4 -172.8(3) . .
C1 C2 C3 C4 7.5(4) . .
N2 C3 C4 C5 -0.9(5) . .
C2 C3 C4 C5 180.0(3) . .
C3 C4 C5 C6 0.8(5) . .
C4 C5 C6 C7 0.0(5) . .
C3 N2 C7 C6 0.7(4) . .
Ni1 N2 C7 C6 -160.9(2) . .
C5 C6 C7 N2 -0.8(5) . .
O1S Cl1 O1S O1S 180.0 2 11
O1S Cl1 O1S O1S -124.6(9) 12 11
O1S Cl1 O1S O1S 55.4(9) 3 11
O2S Cl1 O1S O1S -62.3(4) 10 11
O2S Cl1 O1S O1S 117.7(4) . 11
O1S Cl1 O1S O1S 124.6(9) 11 12
O1S Cl1 O1S O1S -55.4(9) 2 12
O1S Cl1 O1S O1S 180.0 3 12
O2S Cl1 O1S O1S 62.3(4) 10 12
O2S Cl1 O1S O1S -117.7(4) . 12
O1S Cl1 O1S O2S -117.7(4) 11 .
O1S Cl1 O1S O2S 62.3(4) 2 .
O1S Cl1 O1S O2S 117.7(4) 12 .
O1S Cl1 O1S O2S -62.3(4) 3 .
O2S Cl1 O1S O2S 180.000(0) 10 .
O1S Cl1 O2S O1S 120.001(0) . 2
O1S Cl1 O2S O1S -60.000(0) 10 2
O1S Cl1 O2S O1S 180.0 11 2
O1S Cl1 O2S O1S 60.000(1) 12 2
O1S Cl1 O2S O1S -120.000(1) 3 2
O1S Cl1 O2S O1S -119.999(1) . 3
O1S Cl1 O2S O1S 60.000(0) 10 3
O1S Cl1 O2S O1S -60.000(0) 11 3
O1S Cl1 O2S O1S 120.000(1) 2 3
O1S Cl1 O2S O1S 180.0 12 3
O1S Cl1 O2S O1S 179.999(0) 10 .
O1S Cl1 O2S O1S 59.999(0) 11 .
O1S Cl1 O2S O1S -120.001(0) 2 .
O1S Cl1 O2S O1S -60.001(1) 12 .
O1S Cl1 O2S O1S 119.999(1) 3 .
O1S O1S O2S Cl1 -47.0(4) 11 .
O1S O1S O2S Cl1 47.0(4) 12 .
Cl1 O1S O2S O1S -43.42(18) . 2
O1S O1S O2S O1S -90.4(3) 11 2
O1S O1S O2S O1S 3.5(5) 12 2
Cl1 O1S O2S O1S 43.42(18) . 3
O1S O1S O2S O1S -3.5(5) 11 3
O1S O1S O2S O1S 90.4(3) 12 3
O4S Cl2 O3S O4S -119.999(4) 3_565 .
O4S Cl2 O3S O4S 119.997(4) 2_665 .
O4S Cl2 O3S O4S 59.999(4) 15 .
O4S Cl2 O3S O4S -60.001(4) 14_455 .
O4S Cl2 O3S O4S 179.999(4) 13_565 .
O4S Cl2 O3S O4S -120.004(1) 2_665 3_565
O4S Cl2 O3S O4S 179.998(1) 15 3_565
O4S Cl2 O3S O4S 59.998(2) 14_455 3_565
O4S Cl2 O3S O4S 119.999(1) . 3_565
O4S Cl2 O3S O4S -60.002(1) 13_565 3_565
O4S Cl2 O3S O4S 120.004(1) 3_565 2_665
O4S Cl2 O3S O4S -59.998(1) 15 2_665
O4S Cl2 O3S O4S 180.002(1) 14_455 2_665
O4S Cl2 O3S O4S -119.997(0) . 2_665
O4S Cl2 O3S O4S 60.002(1) 13_565 2_665
O3S Cl2 O4S O3S 180.001(4) 13_565 .
O4S Cl2 O4S O3S 51.8(3) 3_565 .
O4S Cl2 O4S O3S -51.8(3) 2_665 .
O4S Cl2 O4S O3S -128.2(3) 15 .
O4S Cl2 O4S O3S 128.2(3) 14_455 .
O4S O3S O4S Cl2 -50.4(3) 3_565 .
O4S O3S O4S Cl2 50.4(3) 2_665 .
